data_7239057
loop_
_publ_author_name
'Yu, Fuchao'
'Chen, Zhiqiong'
'Hao, Xiaopan'
'Jiang, Xiuyang'
'Yan, Shengjiao'
'Lin, Jun'

_publ_section_title
;
 Three component solvent-free synthesis of 1H-pyrazol-5(4H)-one-based
 heterocyclic ketene aminal derivatives
;
_journal_issue 32
_journal_name_full 'RSC Advances'
_journal_page_first 13183
_journal_paper_doi 10.1039/c3ra41547c
_journal_volume 3
_journal_year 2013
_chemical_formula_sum 'C22 H20 N4 O2'
_chemical_formula_weight 372.42
_chemical_name_systematic
;

(4Z)-4-(2-(imidazolidin-2-ylidene)-3-oxo-3-phenylpropylidene)
-3-methyl-1-phenyl-1H-pyrazol-5(4H)-one

;
_space_group_IT_number 14
_space_group_name_Hall '-P 2ybc'
_space_group_name_H-M_alt 'P 1 21/c 1'
_symmetry_cell_setting monoclinic
_symmetry_space_group_name_H-M 'P 1 21/c 1'
_atom_sites_solution_hydrogens geom
_atom_sites_solution_primary direct
_atom_sites_solution_secondary difmap
_audit_creation_method SHELXL-97
_cell_angle_alpha 90.00
_cell_angle_beta 95.888(2)
_cell_angle_gamma 90.00
_cell_formula_units_Z 8
_cell_length_a 21.059(3)
_cell_length_b 11.2828(16)
_cell_length_c 15.679(2)
_cell_measurement_reflns_used 1848
_cell_measurement_temperature 298(2)
_cell_measurement_theta_max 19.34
_cell_measurement_theta_min 2.38
_cell_volume 3705.7(9)
_computing_cell_refinement 'Bruker apex II'
_computing_data_collection 'Bruker apex II'
_computing_data_reduction 'Bruker SAINT'
_computing_molecular_graphics 'Bruker SHELXTL'
_computing_publication_material 'Bruker SHELXTL'
_computing_structure_refinement 'SHELXL-97 (Sheldrick, 1997)'
_computing_structure_solution 'SHELXS-97 (Sheldrick, 1990)'
_diffrn_ambient_temperature 298(2)
_diffrn_measured_fraction_theta_full 0.999
_diffrn_measured_fraction_theta_max 0.999
_diffrn_measurement_device_type 'CCD area detector'
_diffrn_measurement_method 'phi and omega scans'
_diffrn_radiation_monochromator graphite
_diffrn_radiation_source 'fine-focus sealed tube'
_diffrn_radiation_type MoK\a
_diffrn_radiation_wavelength 0.71073
_diffrn_reflns_av_R_equivalents 0.0648
_diffrn_reflns_av_sigmaI/netI 0.0708
_diffrn_reflns_limit_h_max 17
_diffrn_reflns_limit_h_min -25
_diffrn_reflns_limit_k_max 13
_diffrn_reflns_limit_k_min -13
_diffrn_reflns_limit_l_max 18
_diffrn_reflns_limit_l_min -18
_diffrn_reflns_number 20758
_diffrn_reflns_theta_full 25.00
_diffrn_reflns_theta_max 25.00
_diffrn_reflns_theta_min 1.94
_exptl_absorpt_coefficient_mu 0.088
_exptl_absorpt_correction_T_max 0.9886
_exptl_absorpt_correction_T_min 0.9783
_exptl_absorpt_correction_type multi-scan
_exptl_absorpt_process_details sadabs
_exptl_crystal_colour yellow
_exptl_crystal_density_diffrn 1.335
_exptl_crystal_density_method 'not measured'
_exptl_crystal_description block
_exptl_crystal_F_000 1568
_exptl_crystal_size_max 0.25
_exptl_crystal_size_mid 0.19
_exptl_crystal_size_min 0.13
_refine_diff_density_max 0.286
_refine_diff_density_min -0.193
_refine_diff_density_rms 0.053
_refine_ls_extinction_coef 0.0023(4)
_refine_ls_extinction_expression Fc^*^=kFc[1+0.001xFc^2^\l^3^/sin(2\q)]^-1/4^
_refine_ls_extinction_method SHELXL
_refine_ls_goodness_of_fit_ref 0.907
_refine_ls_hydrogen_treatment mixed
_refine_ls_matrix_type full
_refine_ls_number_parameters 508
_refine_ls_number_reflns 6533
_refine_ls_number_restraints 0
_refine_ls_restrained_S_all 0.907
_refine_ls_R_factor_all 0.1247
_refine_ls_R_factor_gt 0.0525
_refine_ls_shift/su_max 0.005
_refine_ls_shift/su_mean 0.001
_refine_ls_structure_factor_coef Fsqd
_refine_ls_weighting_details 'calc w=1/[\s^2^(Fo^2^)+(0.0626P)^2^+0.0000P] where P=(Fo^2^+2Fc^2^)/3'
_refine_ls_weighting_scheme calc
_refine_ls_wR_factor_gt 0.1139
_refine_ls_wR_factor_ref 0.1373
_reflns_number_gt 3290
_reflns_number_total 6533
_reflns_threshold_expression >2sigma(I)
_cod_data_source_file c3ra41547c.txt
_cod_data_source_block 120910b
_cod_depositor_comments
;
The following automatic conversions were performed:

data item '_symmetry_cell_setting' value 'Monoclinic' was changed to
'monoclinic' in accordance with the
/home/saulius/struct/COD-crude-data/automatic-downloads/DataCite-retrospective/RSC/depositions/lib/dictionaries/cif_core.dic
dictionary named 'cif_core.dic' version 2.4.2 last updated on
2011-04-26.

Automatic conversion script
Id: cif_fix_values 6909 2019-04-08 15:41:33Z antanas 
;
_cod_original_cell_volume 3705.6(9)
_cod_original_sg_symbol_H-M P2(1)/c
_cod_database_code 7239057

loop_
_symmetry_equiv_pos_as_xyz
'x, y, z'
'-x, y+1/2, -z+1/2'
'-x, -y, -z'
'x, -y-1/2, z-1/2'

loop_
_atom_site_label
_atom_site_type_symbol
_atom_site_fract_x
_atom_site_fract_y
_atom_site_fract_z
_atom_site_U_iso_or_equiv
_atom_site_adp_type
_atom_site_occupancy
_atom_site_symmetry_multiplicity
_atom_site_calc_flag
_atom_site_refinement_flags
N1 N 0.27636(10) 0.93623(18) 0.51252(13) 0.0566(6) Uani 1 1 d .
H1 H 0.2598 0.8729 0.5312 0.068 Uiso 1 1 calc R
N2 N 0.32568(12) 1.04738(19) 0.43025(15) 0.0721(7) Uani 1 1 d .
H2 H 0.3479 1.0675 0.3895 0.087 Uiso 1 1 calc R
N3 N 0.42742(10) 1.03731(18) 0.18334(13) 0.0534(6) Uani 1 1 d .
N4 N 0.42757(10) 0.92975(19) 0.13810(13) 0.0573(6) Uani 1 1 d .
N5 N 0.24384(10) 0.95870(18) 0.10670(13) 0.0557(6) Uani 1 1 d .
H5 H 0.2424 0.8913 0.0810 0.067 Uiso 1 1 calc R
N6 N 0.23209(10) 1.08616(19) 0.20603(13) 0.0594(6) Uani 1 1 d .
H6 H 0.2233 1.1138 0.2546 0.071 Uiso 1 1 calc R
N7 N 0.12079(10) 1.1528(2) 0.43546(13) 0.0549(6) Uani 1 1 d .
N8 N 0.10066(11) 1.0545(2) 0.48005(14) 0.0638(6) Uani 1 1 d .
O1 O 0.25333(10) 0.71733(16) 0.47144(13) 0.0753(6) Uani 1 1 d .
O2 O 0.39381(10) 1.10980(16) 0.30822(12) 0.0717(6) Uani 1 1 d .
O3 O 0.22242(9) 0.73195(16) 0.14448(13) 0.0729(6) Uani 1 1 d .
O4 O 0.16479(10) 1.19568(17) 0.31025(12) 0.0735(6) Uani 1 1 d .
C1 C 0.30707(12) 0.9390(2) 0.44307(16) 0.0456(6) Uani 1 1 d .
C2 C 0.27344(14) 1.0502(2) 0.55372(18) 0.0653(8) Uani 1 1 d .
H2A H 0.2970 1.0500 0.6102 0.078 Uiso 1 1 calc R
H2B H 0.2297 1.0739 0.5586 0.078 Uiso 1 1 calc R
C3 C 0.30476(14) 1.1297(2) 0.49235(18) 0.0666(8) Uani 1 1 d .
H3A H 0.2745 1.1864 0.4652 0.080 Uiso 1 1 calc R
H3B H 0.3406 1.1721 0.5217 0.080 Uiso 1 1 calc R
C4 C 0.31796(11) 0.8368(2) 0.39143(15) 0.0427(6) Uani 1 1 d .
C5 C 0.29278(13) 0.7244(2) 0.41759(16) 0.0504(7) Uani 1 1 d .
C6 C 0.31281(13) 0.6099(2) 0.38137(15) 0.0465(6) Uani 1 1 d .
C7 C 0.37578(14) 0.5801(2) 0.37664(17) 0.0583(7) Uani 1 1 d .
H7 H 0.4078 0.6349 0.3926 0.070 Uiso 1 1 calc R
C8 C 0.39157(15) 0.4701(3) 0.3486(2) 0.0705(9) Uani 1 1 d .
H8 H 0.4342 0.4501 0.3462 0.085 Uiso 1 1 calc R
C9 C 0.34457(18) 0.3894(3) 0.32402(19) 0.0742(9) Uani 1 1 d .
H9 H 0.3555 0.3151 0.3044 0.089 Uiso 1 1 calc R
C10 C 0.28225(16) 0.4171(3) 0.32813(18) 0.0704(9) Uani 1 1 d .
H10 H 0.2505 0.3624 0.3110 0.084 Uiso 1 1 calc R
C11 C 0.26647(14) 0.5264(2) 0.35768(17) 0.0593(8) Uani 1 1 d .
H11 H 0.2238 0.5445 0.3619 0.071 Uiso 1 1 calc R
C12 C 0.34634(11) 0.8347(2) 0.31452(15) 0.0454(6) Uani 1 1 d .
H12 H 0.3429 0.7583 0.2922 0.054 Uiso 1 1 calc R
C13 C 0.37779(11) 0.9049(2) 0.25909(15) 0.0451(6) Uani 1 1 d .
C14 C 0.39865(12) 1.0260(2) 0.25757(17) 0.0503(7) Uani 1 1 d .
C15 C 0.44691(11) 1.1410(2) 0.14237(17) 0.0508(7) Uani 1 1 d .
C16 C 0.45809(13) 1.2452(2) 0.18673(19) 0.0635(8) Uani 1 1 d .
H16 H 0.4544 1.2485 0.2453 0.076 Uiso 1 1 calc R
C17 C 0.47474(14) 1.3444(3) 0.1436(2) 0.0786(9) Uani 1 1 d .
H17 H 0.4814 1.4156 0.1731 0.094 Uiso 1 1 calc R
C18 C 0.48174(16) 1.3402(3) 0.0576(3) 0.0882(11) Uani 1 1 d .
H18 H 0.4933 1.4079 0.0291 0.106 Uiso 1 1 calc R
C19 C 0.47166(15) 1.2361(3) 0.0144(2) 0.0806(10) Uani 1 1 d .
H19 H 0.4770 1.2328 -0.0437 0.097 Uiso 1 1 calc R
C20 C 0.45384(13) 1.1364(3) 0.05533(18) 0.0655(8) Uani 1 1 d .
H20 H 0.4464 1.0660 0.0251 0.079 Uiso 1 1 calc R
C21 C 0.39858(12) 0.8548(2) 0.18256(16) 0.0507(7) Uani 1 1 d .
C22 C 0.39155(14) 0.7293(2) 0.15292(18) 0.0701(9) Uani 1 1 d .
H22A H 0.4052 0.7224 0.0966 0.105 Uiso 1 1 calc R
H22B H 0.3476 0.7059 0.1513 0.105 Uiso 1 1 calc R
H22C H 0.4173 0.6788 0.1918 0.105 Uiso 1 1 calc R
C23 C 0.22046(11) 0.9776(2) 0.18028(16) 0.0459(6) Uani 1 1 d .
C24 C 0.27214(13) 1.0637(2) 0.07397(17) 0.0594(7) Uani 1 1 d .
H24A H 0.2507 1.0864 0.0187 0.071 Uiso 1 1 calc R
H24B H 0.3172 1.0521 0.0687 0.071 Uiso 1 1 calc R
C25 C 0.26191(13) 1.1549(2) 0.14190(17) 0.0607(8) Uani 1 1 d .
H25A H 0.3021 1.1888 0.1660 0.073 Uiso 1 1 calc R
H25B H 0.2340 1.2181 0.1188 0.073 Uiso 1 1 calc R
C26 C 0.18581(11) 0.8908(2) 0.22469(15) 0.0460(6) Uani 1 1 d .
C27 C 0.18229(13) 0.7711(2) 0.18850(16) 0.0512(7) Uani 1 1 d .
C28 C 0.12686(14) 0.6921(2) 0.20129(15) 0.0502(7) Uani 1 1 d .
C29 C 0.06563(14) 0.7356(3) 0.20452(16) 0.0620(8) Uani 1 1 d .
H29 H 0.0586 0.8170 0.2031 0.074 Uiso 1 1 calc R
C30 C 0.01565(15) 0.6599(4) 0.2097(2) 0.0837(10) Uani 1 1 d .
H30 H -0.0253 0.6899 0.2115 0.100 Uiso 1 1 calc R
C31 C 0.0257(2) 0.5401(4) 0.2123(2) 0.0969(13) Uani 1 1 d .
H31 H -0.0084 0.4889 0.2170 0.116 Uiso 1 1 calc R
C32 C 0.0854(2) 0.4953(3) 0.20789(19) 0.0830(10) Uani 1 1 d .
H32 H 0.0920 0.4138 0.2090 0.100 Uiso 1 1 calc R
C33 C 0.13596(15) 0.5713(3) 0.20175(16) 0.0640(8) Uani 1 1 d .
H33 H 0.1766 0.5407 0.1979 0.077 Uiso 1 1 calc R
C34 C 0.15778(11) 0.9063(2) 0.30116(15) 0.0475(7) Uani 1 1 d .
H34 H 0.1439 0.8334 0.3197 0.057 Uiso 1 1 calc R
C35 C 0.14354(11) 0.9943(2) 0.35919(15) 0.0456(6) Uani 1 1 d .
C36 C 0.14635(12) 1.1210(2) 0.36151(17) 0.0518(7) Uani 1 1 d .
C37 C 0.10872(12) 1.2665(3) 0.46719(17) 0.0553(7) Uani 1 1 d .
C38 C 0.11595(15) 1.3677(3) 0.4213(2) 0.0777(9) Uani 1 1 d .
H38 H 0.1304 1.3630 0.3673 0.093 Uiso 1 1 calc R
C39 C 0.10199(15) 1.4762(3) 0.4542(2) 0.0846(10) Uani 1 1 d .
H39 H 0.1061 1.5438 0.4214 0.102 Uiso 1 1 calc R
C40 C 0.08242(15) 1.4871(3) 0.5333(2) 0.0851(10) Uani 1 1 d .
H40 H 0.0733 1.5612 0.5551 0.102 Uiso 1 1 calc R
C41 C 0.07637(18) 1.3880(4) 0.5799(2) 0.1008(12) Uani 1 1 d .
H41 H 0.0638 1.3944 0.6349 0.121 Uiso 1 1 calc R
C42 C 0.08851(15) 1.2771(3) 0.5476(2) 0.0856(10) Uani 1 1 d .
H42 H 0.0830 1.2097 0.5802 0.103 Uiso 1 1 calc R
C43 C 0.11407(13) 0.9632(2) 0.43515(16) 0.0541(7) Uani 1 1 d .
C44 C 0.09607(15) 0.8425(3) 0.46302(18) 0.0780(9) Uani 1 1 d .
H44A H 0.0768 0.8483 0.5158 0.117 Uiso 1 1 calc R
H44B H 0.1336 0.7938 0.4715 0.117 Uiso 1 1 calc R
H44C H 0.0662 0.8078 0.4197 0.117 Uiso 1 1 calc R

loop_
_atom_site_aniso_label
_atom_site_aniso_U_11
_atom_site_aniso_U_22
_atom_site_aniso_U_33
_atom_site_aniso_U_23
_atom_site_aniso_U_13
_atom_site_aniso_U_12
N1 0.0742(16) 0.0421(14) 0.0578(14) 0.0016(11) 0.0272(12) 0.0010(11)
N2 0.106(2) 0.0428(15) 0.0766(17) -0.0119(13) 0.0504(15) -0.0134(13)
N3 0.0649(16) 0.0416(14) 0.0569(14) 0.0001(11) 0.0228(12) -0.0011(11)
N4 0.0684(16) 0.0482(15) 0.0588(14) -0.0061(12) 0.0241(12) -0.0046(12)
N5 0.0674(16) 0.0484(14) 0.0548(14) -0.0044(11) 0.0236(12) -0.0071(11)
N6 0.0818(18) 0.0478(15) 0.0534(14) -0.0079(11) 0.0296(12) -0.0173(12)
N7 0.0635(15) 0.0559(15) 0.0475(14) -0.0042(12) 0.0158(11) -0.0037(12)
N8 0.0791(18) 0.0627(17) 0.0516(14) 0.0024(13) 0.0167(12) -0.0065(13)
O1 0.0982(16) 0.0482(12) 0.0883(15) 0.0001(11) 0.0524(13) -0.0055(10)
O2 0.1088(17) 0.0394(11) 0.0739(13) -0.0087(10) 0.0431(12) -0.0096(10)
O3 0.0805(15) 0.0493(12) 0.0957(15) -0.0094(11) 0.0426(12) 0.0002(10)
O4 0.1041(16) 0.0500(12) 0.0743(13) 0.0029(11) 0.0475(12) -0.0058(11)
C1 0.0488(17) 0.0419(17) 0.0464(16) 0.0044(13) 0.0067(13) 0.0025(12)
C2 0.084(2) 0.0514(18) 0.0640(19) -0.0094(15) 0.0241(16) 0.0030(15)
C3 0.082(2) 0.0483(18) 0.074(2) -0.0125(16) 0.0321(17) -0.0054(15)
C4 0.0480(16) 0.0359(15) 0.0456(15) -0.0012(12) 0.0119(12) 0.0004(12)
C5 0.0578(18) 0.0452(17) 0.0497(16) 0.0035(13) 0.0131(14) -0.0006(13)
C6 0.0528(19) 0.0381(15) 0.0502(16) 0.0016(12) 0.0121(13) -0.0023(13)
C7 0.058(2) 0.0438(18) 0.073(2) -0.0005(14) 0.0072(15) -0.0009(14)
C8 0.071(2) 0.051(2) 0.092(2) -0.0001(17) 0.0164(17) 0.0155(17)
C9 0.099(3) 0.0398(18) 0.086(2) -0.0074(16) 0.022(2) 0.0054(18)
C10 0.081(3) 0.053(2) 0.078(2) -0.0116(16) 0.0147(18) -0.0187(17)
C11 0.060(2) 0.0527(19) 0.0660(19) -0.0024(15) 0.0117(15) -0.0065(15)
C12 0.0491(16) 0.0353(15) 0.0523(16) -0.0024(12) 0.0079(13) 0.0008(12)
C13 0.0510(17) 0.0376(15) 0.0485(16) 0.0009(12) 0.0134(13) -0.0020(12)
C14 0.0569(18) 0.0428(17) 0.0530(18) 0.0023(14) 0.0148(14) 0.0022(13)
C15 0.0442(17) 0.0477(18) 0.0625(19) 0.0079(14) 0.0148(13) -0.0011(13)
C16 0.069(2) 0.0532(19) 0.070(2) 0.0041(16) 0.0158(15) -0.0122(15)
C17 0.077(2) 0.059(2) 0.099(3) 0.0063(19) 0.0094(19) -0.0196(17)
C18 0.094(3) 0.070(3) 0.102(3) 0.029(2) 0.016(2) -0.019(2)
C19 0.089(3) 0.079(3) 0.076(2) 0.024(2) 0.0220(19) -0.0146(19)
C20 0.070(2) 0.066(2) 0.063(2) 0.0087(16) 0.0180(16) -0.0045(16)
C21 0.0544(17) 0.0448(17) 0.0544(17) -0.0012(14) 0.0139(13) -0.0027(13)
C22 0.090(2) 0.0518(19) 0.073(2) -0.0163(15) 0.0303(17) -0.0111(16)
C23 0.0421(16) 0.0490(17) 0.0473(16) -0.0027(13) 0.0080(13) -0.0024(12)
C24 0.0639(19) 0.0560(18) 0.0616(18) 0.0033(15) 0.0219(15) -0.0095(14)
C25 0.065(2) 0.0528(18) 0.0682(19) 0.0029(15) 0.0248(15) -0.0092(14)
C26 0.0469(16) 0.0450(16) 0.0476(16) 0.0013(13) 0.0115(13) -0.0010(12)
C27 0.0526(18) 0.0482(17) 0.0545(17) 0.0009(14) 0.0142(14) 0.0041(14)
C28 0.062(2) 0.0478(18) 0.0419(15) 0.0011(13) 0.0083(13) -0.0051(14)
C29 0.063(2) 0.066(2) 0.0575(18) 0.0030(15) 0.0048(15) -0.0091(17)
C30 0.061(2) 0.107(3) 0.082(2) -0.001(2) 0.0030(17) -0.025(2)
C31 0.101(3) 0.111(4) 0.079(2) -0.006(2) 0.010(2) -0.056(3)
C32 0.122(3) 0.055(2) 0.072(2) -0.0011(17) 0.010(2) -0.034(2)
C33 0.089(2) 0.055(2) 0.0478(17) -0.0008(14) 0.0058(15) -0.0095(17)
C34 0.0436(16) 0.0466(16) 0.0523(16) 0.0086(13) 0.0052(13) -0.0034(12)
C35 0.0499(17) 0.0441(16) 0.0433(15) -0.0009(13) 0.0075(12) -0.0023(13)
C36 0.0510(18) 0.0559(19) 0.0501(17) -0.0029(15) 0.0131(13) -0.0024(14)
C37 0.0540(18) 0.062(2) 0.0517(18) -0.0119(15) 0.0130(14) -0.0035(14)
C38 0.104(3) 0.059(2) 0.077(2) -0.0163(18) 0.0394(19) -0.0081(18)
C39 0.103(3) 0.064(2) 0.092(3) -0.0163(19) 0.035(2) -0.0018(18)
C40 0.088(3) 0.085(3) 0.084(3) -0.034(2) 0.021(2) 0.000(2)
C41 0.138(3) 0.101(3) 0.071(2) -0.021(2) 0.047(2) 0.008(3)
C42 0.115(3) 0.078(3) 0.070(2) -0.0073(19) 0.040(2) 0.003(2)
C43 0.0632(19) 0.0566(19) 0.0430(16) 0.0036(15) 0.0079(14) -0.0060(14)
C44 0.099(3) 0.072(2) 0.067(2) 0.0106(17) 0.0290(18) -0.0132(18)

loop_
_atom_type_symbol
_atom_type_description
_atom_type_scat_dispersion_real
_atom_type_scat_dispersion_imag
_atom_type_scat_source
C C 0.0033 0.0016 'International Tables Vol C Tables 4.2.6.8 and 6.1.1.4'
H H 0.0000 0.0000 'International Tables Vol C Tables 4.2.6.8 and 6.1.1.4'
N N 0.0061 0.0033 'International Tables Vol C Tables 4.2.6.8 and 6.1.1.4'
O O 0.0106 0.0060 'International Tables Vol C Tables 4.2.6.8 and 6.1.1.4'

loop_
_geom_angle_atom_site_label_1
_geom_angle_atom_site_label_2
_geom_angle_atom_site_label_3
_geom_angle
C1 N1 C2 113.2(2)
C1 N1 H1 123.4
C2 N1 H1 123.4
C1 N2 C3 112.4(2)
C1 N2 H2 123.8
C3 N2 H2 123.8
C14 N3 N4 111.8(2)
C14 N3 C15 129.5(2)
N4 N3 C15 118.0(2)
C21 N4 N3 105.5(2)
C23 N5 C24 112.6(2)
C23 N5 H5 123.7
C24 N5 H5 123.7
C23 N6 C25 111.4(2)
C23 N6 H6 124.3
C25 N6 H6 124.3
C36 N7 N8 112.3(2)
C36 N7 C37 129.5(2)
N8 N7 C37 118.0(2)
C43 N8 N7 105.4(2)
N2 C1 N1 109.2(2)
N2 C1 C4 126.5(2)
N1 C1 C4 124.3(2)
N1 C2 C3 101.6(2)
N1 C2 H2A 111.4
C3 C2 H2A 111.4
N1 C2 H2B 111.4
C3 C2 H2B 111.4
H2A C2 H2B 109.3
N2 C3 C2 103.3(2)
N2 C3 H3A 111.1
C2 C3 H3A 111.1
N2 C3 H3B 111.1
C2 C3 H3B 111.1
H3A C3 H3B 109.1
C12 C4 C1 127.2(2)
C12 C4 C5 115.5(2)
C1 C4 C5 117.2(2)
O1 C5 C4 122.4(2)
O1 C5 C6 115.9(2)
C4 C5 C6 121.6(2)
C7 C6 C11 118.4(2)
C7 C6 C5 123.0(2)
C11 C6 C5 118.4(2)
C8 C7 C6 120.4(3)
C8 C7 H7 119.8
C6 C7 H7 119.8
C7 C8 C9 120.0(3)
C7 C8 H8 120.0
C9 C8 H8 120.0
C10 C9 C8 120.5(3)
C10 C9 H9 119.7
C8 C9 H9 119.7
C9 C10 C11 119.5(3)
C9 C10 H10 120.2
C11 C10 H10 120.2
C10 C11 C6 121.1(3)
C10 C11 H11 119.5
C6 C11 H11 119.5
C13 C12 C4 143.2(2)
C13 C12 H12 108.4
C4 C12 H12 108.4
C12 C13 C21 120.2(2)
C12 C13 C14 135.8(2)
C21 C13 C14 103.9(2)
O2 C14 N3 122.8(2)
O2 C14 C13 131.8(2)
N3 C14 C13 105.4(2)
C16 C15 C20 120.0(3)
C16 C15 N3 121.3(2)
C20 C15 N3 118.7(2)
C17 C16 C15 119.2(3)
C17 C16 H16 120.4
C15 C16 H16 120.4
C18 C17 C16 121.0(3)
C18 C17 H17 119.5
C16 C17 H17 119.5
C19 C18 C17 119.5(3)
C19 C18 H18 120.3
C17 C18 H18 120.3
C18 C19 C20 120.8(3)
C18 C19 H19 119.6
C20 C19 H19 119.6
C19 C20 C15 119.5(3)
C19 C20 H20 120.2
C15 C20 H20 120.2
N4 C21 C13 113.4(2)
N4 C21 C22 119.4(2)
C13 C21 C22 127.2(2)
C21 C22 H22A 109.5
C21 C22 H22B 109.5
H22A C22 H22B 109.5
C21 C22 H22C 109.5
H22A C22 H22C 109.5
H22B C22 H22C 109.5
N6 C23 N5 110.3(2)
N6 C23 C26 125.2(2)
N5 C23 C26 124.5(2)
N5 C24 C25 102.4(2)
N5 C24 H24A 111.3
C25 C24 H24A 111.3
N5 C24 H24B 111.3
C25 C24 H24B 111.3
H24A C24 H24B 109.2
N6 C25 C24 103.0(2)
N6 C25 H25A 111.2
C24 C25 H25A 111.2
N6 C25 H25B 111.2
C24 C25 H25B 111.2
H25A C25 H25B 109.1
C34 C26 C23 127.4(2)
C34 C26 C27 116.0(2)
C23 C26 C27 116.6(2)
O3 C27 C26 122.7(2)
O3 C27 C28 116.9(2)
C26 C27 C28 120.4(2)
C33 C28 C29 118.7(3)
C33 C28 C27 118.7(3)
C29 C28 C27 122.4(2)
C30 C29 C28 120.5(3)
C30 C29 H29 119.8
C28 C29 H29 119.8
C29 C30 C31 120.2(3)
C29 C30 H30 119.9
C31 C30 H30 119.9
C32 C31 C30 120.3(3)
C32 C31 H31 119.8
C30 C31 H31 119.8
C31 C32 C33 119.7(3)
C31 C32 H32 120.1
C33 C32 H32 120.1
C28 C33 C32 120.6(3)
C28 C33 H33 119.7
C32 C33 H33 119.7
C35 C34 C26 141.5(2)
C35 C34 H34 109.3
C26 C34 H34 109.3
C34 C35 C36 135.6(2)
C34 C35 C43 120.2(2)
C36 C35 C43 104.0(2)
O4 C36 N7 122.6(2)
O4 C36 C35 132.1(2)
N7 C36 C35 105.3(2)
C38 C37 C42 118.1(3)
C38 C37 N7 122.8(2)
C42 C37 N7 119.1(3)
C37 C38 C39 120.5(3)
C37 C38 H38 119.7
C39 C38 H38 119.7
C40 C39 C38 121.6(3)
C40 C39 H39 119.2
C38 C39 H39 119.2
C41 C40 C39 118.4(3)
C41 C40 H40 120.8
C39 C40 H40 120.8
C40 C41 C42 121.3(3)
C40 C41 H41 119.3
C42 C41 H41 119.3
C37 C42 C41 120.0(3)
C37 C42 H42 120.0
C41 C42 H42 120.0
N8 C43 C35 113.0(2)
N8 C43 C44 119.4(2)
C35 C43 C44 127.5(3)
C43 C44 H44A 109.5
C43 C44 H44B 109.5
H44A C44 H44B 109.5
C43 C44 H44C 109.5
H44A C44 H44C 109.5
H44B C44 H44C 109.5

loop_
_geom_bond_atom_site_label_1
_geom_bond_atom_site_label_2
_geom_bond_distance
N1 C1 1.323(3)
N1 C2 1.443(3)
N1 H1 0.8600
N2 C1 1.306(3)
N2 C3 1.446(3)
N2 H2 0.8600
N3 C14 1.372(3)
N3 N4 1.406(3)
N3 C15 1.416(3)
N4 C21 1.289(3)
N5 C23 1.317(3)
N5 C24 1.444(3)
N5 H5 0.8600
N6 C23 1.305(3)
N6 C25 1.462(3)
N6 H6 0.8600
N7 C36 1.375(3)
N7 N8 1.400(3)
N7 C37 1.408(3)
N8 C43 1.296(3)
O1 C5 1.246(3)
O2 C14 1.246(3)
O3 C27 1.227(3)
O4 C36 1.253(3)
C1 C4 1.441(3)
C2 C3 1.515(3)
C2 H2A 0.9700
C2 H2B 0.9700
C3 H3A 0.9700
C3 H3B 0.9700
C4 C12 1.400(3)
C4 C5 1.450(3)
C5 C6 1.489(3)
C6 C7 1.378(3)
C6 C11 1.380(3)
C7 C8 1.369(3)
C7 H7 0.9300
C8 C9 1.371(4)
C8 H8 0.9300
C9 C10 1.357(4)
C9 H9 0.9300
C10 C11 1.369(4)
C10 H10 0.9300
C11 H11 0.9300
C12 C13 1.392(3)
C12 H12 0.9300
C13 C21 1.435(3)
C13 C14 1.436(3)
C15 C16 1.374(3)
C15 C20 1.388(3)
C16 C17 1.372(4)
C16 H16 0.9300
C17 C18 1.371(4)
C17 H17 0.9300
C18 C19 1.362(4)
C18 H18 0.9300
C19 C20 1.366(4)
C19 H19 0.9300
C20 H20 0.9300
C21 C22 1.494(3)
C22 H22A 0.9600
C22 H22B 0.9600
C22 H22C 0.9600
C23 C26 1.442(3)
C24 C25 1.512(3)
C24 H24A 0.9700
C24 H24B 0.9700
C25 H25A 0.9700
C25 H25B 0.9700
C26 C34 1.400(3)
C26 C27 1.464(3)
C27 C28 1.498(4)
C28 C33 1.377(4)
C28 C29 1.385(3)
C29 C30 1.364(4)
C29 H29 0.9300
C30 C31 1.369(5)
C30 H30 0.9300
C31 C32 1.364(5)
C31 H31 0.9300
C32 C33 1.378(4)
C32 H32 0.9300
C33 H33 0.9300
C34 C35 1.400(3)
C34 H34 0.9300
C35 C36 1.431(3)
C35 C43 1.442(3)
C37 C38 1.366(4)
C37 C42 1.376(3)
C38 C39 1.372(4)
C38 H38 0.9300
C39 C40 1.352(4)
C39 H39 0.9300
C40 C41 1.349(4)
C40 H40 0.9300
C41 C42 1.384(4)
C41 H41 0.9300
C42 H42 0.9300
C43 C44 1.490(4)
C44 H44A 0.9600
C44 H44B 0.9600
C44 H44C 0.9600

loop_
_geom_hbond_atom_site_label_D
_geom_hbond_atom_site_label_H
_geom_hbond_atom_site_label_A
_geom_hbond_distance_DH
_geom_hbond_distance_HA
_geom_hbond_distance_DA
_geom_hbond_angle_DHA
_geom_hbond_site_symmetry_A
N6 H6 O4 0.86 1.83 2.585(3) 145.1 .
N5 H5 O3 0.86 2.12 2.675(3) 122.0 .
N2 H2 O2 0.86 1.74 2.604(3) 178.9 .
N1 H1 O3 0.86 2.34 3.107(3) 149.3 4_576
N1 H1 O1 0.86 1.99 2.586(3) 125.7 .

loop_
_geom_torsion_atom_site_label_1
_geom_torsion_atom_site_label_2
_geom_torsion_atom_site_label_3
_geom_torsion_atom_site_label_4
_geom_torsion
C14 N3 N4 C21 1.1(3)
C15 N3 N4 C21 -169.8(2)
C36 N7 N8 C43 0.7(3)
C37 N7 N8 C43 176.4(2)
C3 N2 C1 N1 -2.6(3)
C3 N2 C1 C4 177.8(2)
C2 N1 C1 N2 -1.1(3)
C2 N1 C1 C4 178.5(2)
C1 N1 C2 C3 3.9(3)
C1 N2 C3 C2 4.9(3)
N1 C2 C3 N2 -5.0(3)
N2 C1 C4 C12 -5.0(4)
N1 C1 C4 C12 175.6(2)
N2 C1 C4 C5 -179.9(2)
N1 C1 C4 C5 0.6(4)
C12 C4 C5 O1 -162.1(2)
C1 C4 C5 O1 13.5(4)
C12 C4 C5 C6 18.0(3)
C1 C4 C5 C6 -166.5(2)
O1 C5 C6 C7 -131.0(3)
C4 C5 C6 C7 49.0(4)
O1 C5 C6 C11 43.8(3)
C4 C5 C6 C11 -136.3(3)
C11 C6 C7 C8 0.4(4)
C5 C6 C7 C8 175.2(2)
C6 C7 C8 C9 0.8(4)
C7 C8 C9 C10 -0.7(5)
C8 C9 C10 C11 -0.5(5)
C9 C10 C11 C6 1.6(4)
C7 C6 C11 C10 -1.6(4)
C5 C6 C11 C10 -176.6(2)
C1 C4 C12 C13 6.4(5)
C5 C4 C12 C13 -178.6(3)
C4 C12 C13 C21 -179.9(3)
C4 C12 C13 C14 1.7(6)
N4 N3 C14 O2 179.1(2)
C15 N3 C14 O2 -11.2(4)
N4 N3 C14 C13 -1.4(3)
C15 N3 C14 C13 168.2(2)
C12 C13 C14 O2 -1.0(5)
C21 C13 C14 O2 -179.5(3)
C12 C13 C14 N3 179.6(3)
C21 C13 C14 N3 1.1(3)
C14 N3 C15 C16 21.7(4)
N4 N3 C15 C16 -169.2(2)
C14 N3 C15 C20 -157.4(3)
N4 N3 C15 C20 11.6(3)
C20 C15 C16 C17 1.4(4)
N3 C15 C16 C17 -177.7(2)
C15 C16 C17 C18 -1.5(5)
C16 C17 C18 C19 0.4(5)
C17 C18 C19 C20 0.9(5)
C18 C19 C20 C15 -1.0(5)
C16 C15 C20 C19 -0.2(4)
N3 C15 C20 C19 179.0(2)
N3 N4 C21 C13 -0.4(3)
N3 N4 C21 C22 -178.7(2)
C12 C13 C21 N4 -179.2(2)
C14 C13 C21 N4 -0.4(3)
C12 C13 C21 C22 -1.1(4)
C14 C13 C21 C22 177.8(3)
C25 N6 C23 N5 5.2(3)
C25 N6 C23 C26 -173.6(2)
C24 N5 C23 N6 -3.1(3)
C24 N5 C23 C26 175.7(2)
C23 N5 C24 C25 -0.2(3)
C23 N6 C25 C24 -5.0(3)
N5 C24 C25 N6 2.9(3)
N6 C23 C26 C34 1.1(4)
N5 C23 C26 C34 -177.5(2)
N6 C23 C26 C27 -175.3(2)
N5 C23 C26 C27 6.1(4)
C34 C26 C27 O3 -151.5(3)
C23 C26 C27 O3 25.4(4)
C34 C26 C27 C28 31.0(3)
C23 C26 C27 C28 -152.1(2)
O3 C27 C28 C33 30.5(4)
C26 C27 C28 C33 -151.9(2)
O3 C27 C28 C29 -143.2(3)
C26 C27 C28 C29 34.4(4)
C33 C28 C29 C30 1.3(4)
C27 C28 C29 C30 175.0(2)
C28 C29 C30 C31 0.4(5)
C29 C30 C31 C32 -1.3(5)
C30 C31 C32 C33 0.7(5)
C29 C28 C33 C32 -1.9(4)
C27 C28 C33 C32 -175.9(2)
C31 C32 C33 C28 1.0(4)
C23 C26 C34 C35 8.5(5)
C27 C26 C34 C35 -175.0(3)
C26 C34 C35 C36 8.1(6)
C26 C34 C35 C43 -177.8(3)
N8 N7 C36 O4 176.9(2)
C37 N7 C36 O4 1.8(4)
N8 N7 C36 C35 -1.1(3)
C37 N7 C36 C35 -176.2(2)
C34 C35 C36 O4 -2.0(5)
C43 C35 C36 O4 -176.7(3)
C34 C35 C36 N7 175.8(3)
C43 C35 C36 N7 1.0(3)
C36 N7 C37 C38 6.7(4)
N8 N7 C37 C38 -168.2(2)
C36 N7 C37 C42 -173.6(3)
N8 N7 C37 C42 11.5(4)
C42 C37 C38 C39 -1.4(5)
N7 C37 C38 C39 178.3(3)
C37 C38 C39 C40 1.8(5)
C38 C39 C40 C41 -0.4(5)
C39 C40 C41 C42 -1.3(6)
C38 C37 C42 C41 -0.3(5)
N7 C37 C42 C41 -180.0(3)
C40 C41 C42 C37 1.6(6)
N7 N8 C43 C35 0.1(3)
N7 N8 C43 C44 -177.4(2)
C34 C35 C43 N8 -176.4(2)
C36 C35 C43 N8 -0.7(3)
C34 C35 C43 C44 0.8(4)
C36 C35 C43 C44 176.5(3)
